data_7034980
loop_
_publ_author_name
'Li, Cheng-Peng'
'Chen, Jing'
'Mu, Yu-Hai'
'Du, Miao'

_publ_section_title
;
 Exceptional sensitivity to the synthetic approach and halogen substituent
 for Zn(ii) coordination assemblies with 5-halonicotinic acids.
;
_journal_issue 24
_journal_name_full 'Dalton transactions (Cambridge, England : 2003)'
_journal_page_first 11109
_journal_page_last 11118
_journal_paper_doi 10.1039/c5dt00420a
_journal_volume 44
_journal_year 2015
_chemical_formula_sum 'C24 H22 Br4 N4 O12 Zn'
_chemical_formula_weight 943.47
_chemical_name_systematic
; 
 ? 
;
_space_group_IT_number 13
_symmetry_cell_setting monoclinic
_symmetry_space_group_name_Hall '-P 2yc'
_symmetry_space_group_name_H-M 'P 1 2/c 1'
_atom_sites_solution_hydrogens geom
_atom_sites_solution_primary direct
_atom_sites_solution_secondary difmap
_audit_creation_method SHELXL-97
_audit_update_record
;
2015-04-27 deposited with the CCDC.
2015-04-29 downloaded from the CCDC.
;
_cell_angle_alpha 90.00
_cell_angle_beta 90.112(2)
_cell_angle_gamma 90.00
_cell_formula_units_Z 4
_cell_length_a 15.3861(15)
_cell_length_b 6.8845(7)
_cell_length_c 29.387(3)
_cell_measurement_reflns_used 2739
_cell_measurement_temperature 296(2)
_cell_measurement_theta_max 25.33
_cell_measurement_theta_min 2.65
_cell_volume 3112.8(5)
_computing_cell_refinement 'Bruker SMART'
_computing_data_collection 'Bruker SMART'
_computing_data_reduction 'Bruker SAINT'
_computing_molecular_graphics 'Bruker SHELXTL'
_computing_publication_material 'Bruker SHELXTL'
_computing_structure_refinement 'SHELXL-97 (Sheldrick, 1997)'
_computing_structure_solution 'SHELXS-97 (Sheldrick, 1990)'
_diffrn_ambient_temperature 296(2)
_diffrn_measured_fraction_theta_full 0.981
_diffrn_measured_fraction_theta_max 0.981
_diffrn_measurement_device_type 'CCD area detector'
_diffrn_measurement_method 'phi and omega scans'
_diffrn_radiation_monochromator graphite
_diffrn_radiation_source 'fine-focus sealed tube'
_diffrn_radiation_type MoK\a
_diffrn_radiation_wavelength 0.71073
_diffrn_reflns_av_R_equivalents 0.0420
_diffrn_reflns_av_unetI/netI 0.0596
_diffrn_reflns_limit_h_max 20
_diffrn_reflns_limit_h_min -19
_diffrn_reflns_limit_k_max 8
_diffrn_reflns_limit_k_min -9
_diffrn_reflns_limit_l_max 26
_diffrn_reflns_limit_l_min -38
_diffrn_reflns_number 18502
_diffrn_reflns_theta_full 27.89
_diffrn_reflns_theta_max 27.89
_diffrn_reflns_theta_min 1.32
_exptl_absorpt_coefficient_mu 5.990
_exptl_absorpt_correction_T_max 0.2666
_exptl_absorpt_correction_T_min 0.2093
_exptl_absorpt_correction_type multi-scan
_exptl_absorpt_process_details SADABS
_exptl_crystal_colour COLORLESS
_exptl_crystal_density_diffrn 2.013
_exptl_crystal_density_meas ?
_exptl_crystal_density_method 'not measured'
_exptl_crystal_description BLOCK
_exptl_crystal_F_000 1840
_exptl_crystal_size_max 0.38
_exptl_crystal_size_mid 0.32
_exptl_crystal_size_min 0.30
_refine_diff_density_max 0.751
_refine_diff_density_min -0.700
_refine_diff_density_rms 0.106
_refine_ls_extinction_method none
_refine_ls_goodness_of_fit_ref 1.010
_refine_ls_hydrogen_treatment constr
_refine_ls_matrix_type full
_refine_ls_number_parameters 410
_refine_ls_number_reflns 7290
_refine_ls_number_restraints 0
_refine_ls_restrained_S_all 1.010
_refine_ls_R_factor_all 0.1012
_refine_ls_R_factor_gt 0.0431
_refine_ls_shift/su_max 0.005
_refine_ls_shift/su_mean 0.001
_refine_ls_structure_factor_coef Fsqd
_refine_ls_weighting_details 'calc w=1/[\s^2^(Fo^2^)+(0.0401P)^2^+2.4627P] where P=(Fo^2^+2Fc^2^)/3'
_refine_ls_weighting_scheme calc
_refine_ls_wR_factor_gt 0.0910
_refine_ls_wR_factor_ref 0.1086
_reflns_number_gt 4098
_reflns_number_total 7290
_reflns_threshold_expression >2sigma(I)
_cod_data_source_file c5dt00420a2.cif
_cod_data_source_block 6
_cod_depositor_comments
;
The following automatic conversions were performed:

'_symmetry_cell_setting' value 'Monoclinic' changed to 'monoclinic'
according to
/usr/data/users/saulius/crontab/automatic-downloads/rss-feeds/RSC/lib/dictionaries/cif_core.dic
dictionary named 'cif_core.dic' version 2.4.2 from 2011-04-26.

'_exptl_absorpt_correction_type' value 'MULTI-SCAN' changed to
'multi-scan' according to
/usr/data/users/saulius/crontab/automatic-downloads/rss-feeds/RSC/lib/dictionaries/cif_core.dic
dictionary named 'cif_core.dic' version 2.4.2 from 2011-04-26.

'_exptl_crystal_density_meas' value 'NONE' was changed to '?' - the
value is perceived as not measured.

Automatic conversion script
Id: cif_fix_values 3271 2015-04-21 07:52:19Z andrius 

 Adding full bibliography for 7034975--7034981.cif.
;
_cod_original_cell_volume 3112.9(5)
_cod_original_sg_symbol_H-M P2/c
_cod_database_code 7034980

loop_
_symmetry_equiv_pos_as_xyz
'x, y, z'
'-x, y, -z+1/2'
'-x, -y, -z'
'x, -y, z-1/2'

loop_
_atom_site_label
_atom_site_type_symbol
_atom_site_fract_x
_atom_site_fract_y
_atom_site_fract_z
_atom_site_U_iso_or_equiv
_atom_site_adp_type
_atom_site_occupancy
_atom_site_symmetry_multiplicity
_atom_site_calc_flag
_atom_site_refinement_flags
Zn1 Zn 0.0000 0.48263(11) 0.7500 0.02800(18) Uani 1 2 d S
Zn2 Zn 0.0000 0.0000 0.5000 0.03156(19) Uani 1 2 d S
Br1 Br 0.37756(3) 0.44132(11) 0.792591(18) 0.0665(2) Uani 1 1 d .
Br2 Br 0.38004(3) 0.03222(9) 0.515324(18) 0.05277(17) Uani 1 1 d .
Br3 Br 0.46486(3) 0.53374(10) 0.426694(19) 0.0637(2) Uani 1 1 d .
Br4 Br 0.50731(4) 0.03939(12) 0.34605(2) 0.0772(2) Uani 1 1 d .
O1 O 0.3446(2) 0.4744(7) 0.60831(12) 0.0744(13) Uani 1 1 d .
O2 O 0.2042(2) 0.5151(7) 0.59444(11) 0.0625(11) Uani 1 1 d .
H2 H 0.2205 0.5222 0.5680 0.094 Uiso 1 1 calc R
O3 O 0.2961(2) 0.0625(7) 0.33595(10) 0.0610(11) Uani 1 1 d .
H3 H 0.2943 0.0622 0.3081 0.092 Uiso 1 1 calc R
O4 O 0.1647(2) -0.0555(7) 0.32914(12) 0.0753(13) Uani 1 1 d .
O5 O -0.02940(19) 0.6929(5) 0.70322(10) 0.0494(9) Uani 1 1 d .
H5A H 0.0075 0.7711 0.6920 0.074 Uiso 1 1 d R
H5B H -0.0708 0.6545 0.6852 0.074 Uiso 1 1 d R
O6 O -0.0240(2) 0.2700(6) 0.70172(13) 0.0752(13) Uani 1 1 d .
H6A H 0.0139 0.1992 0.6888 0.113 Uiso 1 1 d R
H6B H -0.0769 0.2417 0.6966 0.113 Uiso 1 1 d R
O7 O 0.04302(18) 0.2162(5) 0.54572(10) 0.0426(8) Uani 1 1 d .
H7A H 0.0052 0.2993 0.5538 0.064 Uiso 1 1 d R
H7B H 0.0761 0.1730 0.5666 0.064 Uiso 1 1 d R
O8 O -0.04790(18) 0.2094(5) 0.45410(10) 0.0398(8) Uani 1 1 d .
H8A H -0.0778 0.1476 0.4345 0.060 Uiso 1 1 d R
H8B H -0.0114 0.2910 0.4439 0.060 Uiso 1 1 d R
O9 O 0.04588(19) 0.4931(5) 0.41602(11) 0.0463(9) Uani 1 1 d .
O10 O 0.1399(2) 0.4355(7) 0.36027(11) 0.0699(13) Uani 1 1 d .
O11 O 0.8485(2) -0.0110(6) 0.39609(11) 0.0564(10) Uani 1 1 d .
O12 O 0.9268(2) 0.0198(5) 0.33304(12) 0.0477(9) Uani 1 1 d .
N1 N 0.1398(2) 0.4724(5) 0.72921(11) 0.0307(8) Uani 1 1 d .
N2 N 0.1285(2) 0.0063(5) 0.46924(12) 0.0320(9) Uani 1 1 d .
N3 N 0.2500(3) 0.5249(6) 0.50884(12) 0.0438(10) Uani 1 1 d .
N4 N 0.7047(3) 0.0480(6) 0.25388(13) 0.0461(11) Uani 1 1 d .
C1 C 0.2710(3) 0.4892(7) 0.62095(16) 0.0365(11) Uani 1 1 d .
C2 C 0.2471(3) 0.4780(6) 0.67002(14) 0.0303(10) Uani 1 1 d .
C3 C 0.1619(3) 0.4787(6) 0.68542(14) 0.0307(10) Uani 1 1 d .
H3A H 0.1176 0.4840 0.6639 0.037 Uiso 1 1 calc R
C4 C 0.2048(3) 0.4613(7) 0.75971(15) 0.0371(11) Uani 1 1 d .
H4 H 0.1909 0.4558 0.7905 0.044 Uiso 1 1 calc R
C5 C 0.2909(3) 0.4576(7) 0.74746(15) 0.0371(11) Uani 1 1 d .
C6 C 0.3134(3) 0.4629(7) 0.70239(15) 0.0370(11) Uani 1 1 d .
H6 H 0.3713 0.4566 0.6936 0.044 Uiso 1 1 calc R
C7 C 0.2235(3) 0.0045(7) 0.35165(15) 0.0369(11) Uani 1 1 d .
C8 C 0.2188(3) 0.0083(6) 0.40282(14) 0.0279(10) Uani 1 1 d .
C9 C 0.1388(3) 0.0015(6) 0.42383(14) 0.0310(10) Uani 1 1 d .
H9 H 0.0894 -0.0069 0.4056 0.037 Uiso 1 1 calc R
C10 C 0.2002(3) 0.0162(7) 0.49493(15) 0.0374(12) Uani 1 1 d .
H10 H 0.1945 0.0186 0.5264 0.045 Uiso 1 1 calc R
C11 C 0.2830(3) 0.0229(7) 0.47618(15) 0.0362(11) Uani 1 1 d .
C12 C 0.2928(3) 0.0209(6) 0.42987(15) 0.0347(11) Uani 1 1 d .
H12 H 0.3477 0.0277 0.4168 0.042 Uiso 1 1 calc R
C13 C 0.1215(3) 0.4781(7) 0.40007(15) 0.0376(12) Uani 1 1 d .
C14 C 0.1974(3) 0.5022(7) 0.43270(14) 0.0329(11) Uani 1 1 d .
C15 C 0.1838(3) 0.5120(7) 0.47871(15) 0.0381(11) Uani 1 1 d .
H15 H 0.1270 0.5098 0.4896 0.046 Uiso 1 1 calc R
C16 C 0.3302(3) 0.5302(7) 0.49319(16) 0.0432(12) Uani 1 1 d .
H16 H 0.3760 0.5394 0.5138 0.052 Uiso 1 1 calc R
C17 C 0.3487(3) 0.5228(7) 0.44736(15) 0.0359(11) Uani 1 1 d .
C18 C 0.2814(3) 0.5073(6) 0.41630(14) 0.0339(11) Uani 1 1 d .
H18 H 0.2924 0.5006 0.3852 0.041 Uiso 1 1 calc R
C19 C 0.8566(3) 0.0092(7) 0.35437(15) 0.0339(11) Uani 1 1 d .
C20 C 0.7738(3) 0.0225(6) 0.32631(14) 0.0281(10) Uani 1 1 d .
C21 C 0.7765(3) 0.0339(7) 0.27958(15) 0.0378(11) Uani 1 1 d .
H21 H 0.8303 0.0317 0.2652 0.045 Uiso 1 1 calc R
C22 C 0.6281(3) 0.0489(8) 0.27449(16) 0.0499(14) Uani 1 1 d .
H22 H 0.5781 0.0599 0.2568 0.060 Uiso 1 1 calc R
C23 C 0.6196(3) 0.0342(7) 0.32084(16) 0.0409(12) Uani 1 1 d .
C24 C 0.6930(3) 0.0238(6) 0.34779(15) 0.0352(11) Uani 1 1 d .
H24 H 0.6887 0.0178 0.3793 0.042 Uiso 1 1 calc R

loop_
_atom_site_aniso_label
_atom_site_aniso_U_11
_atom_site_aniso_U_22
_atom_site_aniso_U_33
_atom_site_aniso_U_23
_atom_site_aniso_U_13
_atom_site_aniso_U_12
Zn1 0.0224(3) 0.0400(5) 0.0216(4) 0.000 -0.0022(3) 0.000
Zn2 0.0201(3) 0.0543(5) 0.0203(4) 0.0027(3) -0.0003(3) 0.0000(3)
Br1 0.0334(3) 0.1305(6) 0.0355(3) -0.0014(3) -0.0106(2) 0.0045(3)
Br2 0.0286(3) 0.0868(4) 0.0429(3) 0.0017(3) -0.0120(2) 0.0000(3)
Br3 0.0260(3) 0.1159(6) 0.0493(3) 0.0009(3) -0.0013(2) -0.0047(3)
Br4 0.0296(3) 0.1461(7) 0.0560(4) -0.0004(4) 0.0100(2) -0.0007(3)
O1 0.035(2) 0.158(4) 0.031(2) 0.002(2) 0.0099(16) 0.007(2)
O2 0.039(2) 0.127(4) 0.0214(17) 0.003(2) 0.0017(15) 0.011(2)
O3 0.0315(19) 0.129(4) 0.0229(18) -0.003(2) 0.0034(14) -0.017(2)
O4 0.043(2) 0.145(4) 0.037(2) -0.014(2) 0.0008(17) -0.029(2)
O5 0.0391(19) 0.066(3) 0.043(2) 0.0237(18) -0.0182(15) -0.0146(17)
O6 0.0251(19) 0.095(3) 0.106(3) -0.067(3) -0.0124(19) 0.0078(19)
O7 0.0299(17) 0.061(2) 0.0369(19) -0.0060(16) -0.0087(14) 0.0034(16)
O8 0.0312(17) 0.057(2) 0.0314(18) 0.0096(15) -0.0046(13) -0.0009(15)
O9 0.0249(17) 0.068(2) 0.046(2) 0.0014(18) -0.0003(14) -0.0008(17)
O10 0.033(2) 0.151(4) 0.026(2) -0.005(2) -0.0065(15) -0.006(2)
O11 0.042(2) 0.097(3) 0.0301(19) 0.0038(19) -0.0096(15) 0.004(2)
O12 0.0282(18) 0.061(2) 0.054(2) 0.0002(18) 0.0034(15) -0.0027(16)
N1 0.0275(19) 0.043(2) 0.0218(19) -0.0008(17) -0.0005(14) 0.0002(17)
N2 0.0207(18) 0.049(2) 0.027(2) 0.0044(18) 0.0016(14) -0.0026(17)
N3 0.042(2) 0.066(3) 0.023(2) -0.001(2) -0.0012(17) 0.004(2)
N4 0.034(2) 0.078(3) 0.026(2) -0.004(2) -0.0021(17) 0.000(2)
C1 0.037(3) 0.040(3) 0.033(3) -0.006(2) 0.003(2) -0.002(2)
C2 0.028(2) 0.040(3) 0.023(2) -0.002(2) -0.0006(17) -0.002(2)
C3 0.027(2) 0.041(3) 0.024(2) -0.001(2) -0.0034(17) -0.001(2)
C4 0.033(3) 0.053(3) 0.025(2) 0.002(2) 0.0044(19) -0.002(2)
C5 0.023(2) 0.056(3) 0.032(3) -0.003(2) -0.0050(18) -0.002(2)
C6 0.024(2) 0.056(3) 0.031(3) -0.004(2) 0.0031(18) -0.003(2)
C7 0.026(2) 0.052(3) 0.033(2) -0.002(2) -0.0030(19) -0.003(2)
C8 0.025(2) 0.031(3) 0.028(2) -0.0021(19) 0.0037(17) 0.0033(19)
C9 0.024(2) 0.041(3) 0.027(2) 0.001(2) -0.0034(17) -0.003(2)
C10 0.024(2) 0.063(3) 0.025(2) 0.002(2) 0.0010(17) -0.002(2)
C11 0.020(2) 0.056(3) 0.032(3) 0.001(2) -0.0082(18) -0.001(2)
C12 0.024(2) 0.049(3) 0.031(2) 0.002(2) 0.0044(18) -0.003(2)
C13 0.028(2) 0.055(3) 0.030(3) 0.009(2) -0.0025(19) -0.006(2)
C14 0.025(2) 0.052(3) 0.021(2) 0.001(2) -0.0004(17) 0.000(2)
C15 0.032(2) 0.053(3) 0.029(3) 0.001(2) 0.0035(19) 0.002(2)
C16 0.041(3) 0.058(4) 0.031(3) -0.001(2) -0.008(2) 0.000(2)
C17 0.022(2) 0.054(3) 0.031(3) 0.003(2) -0.0012(17) 0.000(2)
C18 0.032(2) 0.047(3) 0.023(2) 0.002(2) 0.0036(18) 0.001(2)
C19 0.030(2) 0.040(3) 0.032(3) -0.003(2) -0.0044(19) 0.001(2)
C20 0.028(2) 0.031(3) 0.025(2) -0.0010(19) 0.0013(17) -0.0015(19)
C21 0.032(2) 0.052(3) 0.030(3) -0.002(2) 0.0017(19) 0.002(2)
C22 0.031(3) 0.085(4) 0.034(3) -0.001(3) -0.006(2) 0.003(3)
C23 0.025(2) 0.065(4) 0.033(3) -0.005(2) 0.0013(19) -0.002(2)
C24 0.036(3) 0.044(3) 0.025(2) 0.000(2) 0.0046(19) 0.002(2)

loop_
_atom_type_symbol
_atom_type_description
_atom_type_scat_dispersion_real
_atom_type_scat_dispersion_imag
_atom_type_scat_source
C C 0.0033 0.0016 'International Tables Vol C Tables 4.2.6.8 and 6.1.1.4'
H H 0.0000 0.0000 'International Tables Vol C Tables 4.2.6.8 and 6.1.1.4'
N N 0.0061 0.0033 'International Tables Vol C Tables 4.2.6.8 and 6.1.1.4'
O O 0.0106 0.0060 'International Tables Vol C Tables 4.2.6.8 and 6.1.1.4'
Br Br -0.2901 2.4595 'International Tables Vol C Tables 4.2.6.8 and 6.1.1.4'
Zn Zn 0.2839 1.4301 'International Tables Vol C Tables 4.2.6.8 and 6.1.1.4'

loop_
_geom_angle_atom_site_label_1
_geom_angle_atom_site_label_2
_geom_angle_atom_site_label_3
_geom_angle
_geom_angle_site_symmetry_1
_geom_angle_site_symmetry_3
O5 Zn1 O5 89.94(19) 2_556 .
O5 Zn1 O6 90.05(16) 2_556 2_556
O5 Zn1 O6 177.43(12) . 2_556
O5 Zn1 O6 177.43(12) 2_556 .
O5 Zn1 O6 90.05(16) . .
O6 Zn1 O6 90.1(3) 2_556 .
O5 Zn1 N1 89.67(12) 2_556 .
O5 Zn1 N1 92.88(13) . .
O6 Zn1 N1 89.68(13) 2_556 .
O6 Zn1 N1 87.77(13) . .
O5 Zn1 N1 92.88(12) 2_556 2_556
O5 Zn1 N1 89.67(12) . 2_556
O6 Zn1 N1 87.77(13) 2_556 2_556
O6 Zn1 N1 89.68(13) . 2_556
N1 Zn1 N1 176.40(19) . 2_556
O8 Zn2 O8 180.00(12) 3_556 .
O8 Zn2 O7 88.06(12) 3_556 .
O8 Zn2 O7 91.94(12) . .
O8 Zn2 O7 91.94(12) 3_556 3_556
O8 Zn2 O7 88.06(12) . 3_556
O7 Zn2 O7 180.0 . 3_556
O8 Zn2 N2 92.15(12) 3_556 3_556
O8 Zn2 N2 87.85(12) . 3_556
O7 Zn2 N2 91.93(12) . 3_556
O7 Zn2 N2 88.07(12) 3_556 3_556
O8 Zn2 N2 87.85(12) 3_556 .
O8 Zn2 N2 92.15(12) . .
O7 Zn2 N2 88.07(12) . .
O7 Zn2 N2 91.93(12) 3_556 .
N2 Zn2 N2 180.00(16) 3_556 .
C1 O2 H2 109.5 . .
C7 O3 H3 109.5 . .
Zn1 O5 H5A 124.1 . .
Zn1 O5 H5B 110.8 . .
H5A O5 H5B 116.5 . .
Zn1 O6 H6A 126.2 . .
Zn1 O6 H6B 117.0 . .
H6A O6 H6B 116.5 . .
Zn2 O7 H7A 116.0 . .
Zn2 O7 H7B 113.5 . .
H7A O7 H7B 116.3 . .
Zn2 O8 H8A 106.2 . .
Zn2 O8 H8B 116.6 . .
H8A O8 H8B 116.7 . .
C3 N1 C4 117.1(4) . .
C3 N1 Zn1 120.6(3) . .
C4 N1 Zn1 122.3(3) . .
C10 N2 C9 117.6(4) . .
C10 N2 Zn2 121.1(3) . .
C9 N2 Zn2 121.4(3) . .
C16 N3 C15 118.6(4) . .
C22 N4 C21 118.4(4) . .
O1 C1 O2 125.0(4) . .
O1 C1 C2 122.1(4) . .
O2 C1 C2 113.0(4) . .
C3 C2 C6 117.8(4) . .
C3 C2 C1 123.4(4) . .
C6 C2 C1 118.8(4) . .
N1 C3 C2 123.9(4) . .
N1 C3 H3A 118.0 . .
C2 C3 H3A 118.0 . .
N1 C4 C5 122.9(4) . .
N1 C4 H4 118.6 . .
C5 C4 H4 118.6 . .
C6 C5 C4 119.9(4) . .
C6 C5 Br1 120.2(3) . .
C4 C5 Br1 119.9(3) . .
C5 C6 C2 118.4(4) . .
C5 C6 H6 120.8 . .
C2 C6 H6 120.8 . .
O4 C7 O3 124.9(4) . .
O4 C7 C8 121.5(4) . .
O3 C7 C8 113.6(4) . .
C9 C8 C12 118.5(4) . .
C9 C8 C7 119.4(4) . .
C12 C8 C7 122.1(4) . .
N2 C9 C8 123.4(4) . .
N2 C9 H9 118.3 . .
C8 C9 H9 118.3 . .
N2 C10 C11 122.3(4) . .
N2 C10 H10 118.9 . .
C11 C10 H10 118.9 . .
C12 C11 C10 119.7(4) . .
C12 C11 Br2 121.3(3) . .
C10 C11 Br2 119.0(3) . .
C11 C12 C8 118.6(4) . .
C11 C12 H12 120.7 . .
C8 C12 H12 120.7 . .
O10 C13 O9 125.7(4) . .
O10 C13 C14 116.4(4) . .
O9 C13 C14 117.8(4) . .
C15 C14 C18 119.3(4) . .
C15 C14 C13 120.6(4) . .
C18 C14 C13 120.1(4) . .
N3 C15 C14 122.2(4) . .
N3 C15 H15 118.9 . .
C14 C15 H15 118.9 . .
N3 C16 C17 122.3(4) . .
N3 C16 H16 118.8 . .
C17 C16 H16 118.8 . .
C16 C17 C18 119.5(4) . .
C16 C17 Br3 120.6(3) . .
C18 C17 Br3 119.9(3) . .
C14 C18 C17 118.2(4) . .
C14 C18 H18 120.9 . .
C17 C18 H18 120.9 . .
O11 C19 O12 126.2(4) . .
O11 C19 C20 117.2(4) . .
O12 C19 C20 116.6(4) . .
C21 C20 C24 118.6(4) . .
C21 C20 C19 121.2(4) . .
C24 C20 C19 120.1(4) . .
N4 C21 C20 122.7(4) . .
N4 C21 H21 118.6 . .
C20 C21 H21 118.6 . .
N4 C22 C23 122.6(4) . .
N4 C22 H22 118.7 . .
C23 C22 H22 118.7 . .
C22 C23 C24 119.6(4) . .
C22 C23 Br4 118.6(3) . .
C24 C23 Br4 121.7(4) . .
C23 C24 C20 118.0(4) . .
C23 C24 H24 121.0 . .
C20 C24 H24 121.0 . .

loop_
_geom_bond_atom_site_label_1
_geom_bond_atom_site_label_2
_geom_bond_distance
_geom_bond_site_symmetry_2
Zn1 O5 2.046(3) 2_556
Zn1 O5 2.046(3) .
Zn1 O6 2.071(3) 2_556
Zn1 O6 2.071(3) .
Zn1 N1 2.239(3) .
Zn1 N1 2.239(3) 2_556
Zn2 O8 2.106(3) 3_556
Zn2 O8 2.106(3) .
Zn2 O7 2.111(3) .
Zn2 O7 2.111(3) 3_556
Zn2 N2 2.176(3) 3_556
Zn2 N2 2.176(3) .
Br1 C5 1.882(4) .
Br2 C11 1.884(4) .
Br3 C17 1.890(4) .
Br4 C23 1.882(4) .
O1 C1 1.197(5) .
O2 C1 1.301(5) .
O2 H2 0.8200 .
O3 C7 1.274(5) .
O3 H3 0.8200 .
O4 C7 1.193(5) .
O5 H5A 0.8497 .
O5 H5B 0.8691 .
O6 H6A 0.8498 .
O6 H6B 0.8501 .
O7 H7A 0.8500 .
O7 H7B 0.8505 .
O8 H8A 0.8502 .
O8 H8B 0.8501 .
O9 C13 1.259(5) .
O10 C13 1.239(6) .
O11 C19 1.241(5) .
O12 C19 1.251(5) .
N1 C3 1.333(5) .
N1 C4 1.344(5) .
N2 C10 1.337(5) .
N2 C9 1.345(5) .
N3 C16 1.318(6) .
N3 C15 1.352(6) .
N4 C22 1.327(6) .
N4 C21 1.340(6) .
C1 C2 1.491(6) .
C2 C3 1.387(6) .
C2 C6 1.397(6) .
C3 H3A 0.9300 .
C4 C5 1.373(6) .
C4 H4 0.9300 .
C5 C6 1.370(6) .
C6 H6 0.9300 .
C7 C8 1.506(6) .
C8 C9 1.378(6) .
C8 C12 1.389(6) .
C9 H9 0.9300 .
C10 C11 1.390(6) .
C10 H10 0.9300 .
C11 C12 1.369(6) .
C12 H12 0.9300 .
C13 C14 1.519(6) .
C14 C15 1.370(6) .
C14 C18 1.380(6) .
C15 H15 0.9300 .
C16 C17 1.378(6) .
C16 H16 0.9300 .
C17 C18 1.384(6) .
C18 H18 0.9300 .
C19 C20 1.519(6) .
C20 C21 1.376(6) .
C20 C24 1.396(6) .
C21 H21 0.9300 .
C22 C23 1.372(6) .
C22 H22 0.9300 .
C23 C24 1.380(6) .
C24 H24 0.9300 .

loop_
_geom_torsion_atom_site_label_1
_geom_torsion_atom_site_label_2
_geom_torsion_atom_site_label_3
_geom_torsion_atom_site_label_4
_geom_torsion
_geom_torsion_site_symmetry_1
O5 Zn1 N1 C3 -131.7(3) 2_556
O5 Zn1 N1 C3 -41.8(3) .
O6 Zn1 N1 C3 138.3(3) 2_556
O6 Zn1 N1 C3 48.2(3) .
O5 Zn1 N1 C4 47.8(4) 2_556
O5 Zn1 N1 C4 137.7(4) .
O6 Zn1 N1 C4 -42.2(4) 2_556
O6 Zn1 N1 C4 -132.3(4) .
O8 Zn2 N2 C10 -46.0(4) 3_556
O8 Zn2 N2 C10 134.0(4) .
O7 Zn2 N2 C10 42.1(4) .
O7 Zn2 N2 C10 -137.9(4) 3_556
O8 Zn2 N2 C9 134.4(3) 3_556
O8 Zn2 N2 C9 -45.6(3) .
O7 Zn2 N2 C9 -137.5(3) .
O7 Zn2 N2 C9 42.5(3) 3_556
O1 C1 C2 C3 -174.6(5) .
O2 C1 C2 C3 5.1(7) .
O1 C1 C2 C6 4.4(7) .
O2 C1 C2 C6 -176.0(4) .
C4 N1 C3 C2 -1.2(7) .
Zn1 N1 C3 C2 178.3(3) .
C6 C2 C3 N1 2.3(7) .
C1 C2 C3 N1 -178.7(4) .
C3 N1 C4 C5 0.4(7) .
Zn1 N1 C4 C5 -179.1(4) .
N1 C4 C5 C6 -0.8(8) .
N1 C4 C5 Br1 -179.9(4) .
C4 C5 C6 C2 1.9(7) .
Br1 C5 C6 C2 -179.0(4) .
C3 C2 C6 C5 -2.6(7) .
C1 C2 C6 C5 178.4(4) .
O4 C7 C8 C9 -20.4(7) .
O3 C7 C8 C9 162.4(4) .
O4 C7 C8 C12 160.3(5) .
O3 C7 C8 C12 -16.9(7) .
C10 N2 C9 C8 -0.7(6) .
Zn2 N2 C9 C8 178.9(3) .
C12 C8 C9 N2 0.0(7) .
C7 C8 C9 N2 -179.3(4) .
C9 N2 C10 C11 0.5(7) .
Zn2 N2 C10 C11 -179.1(3) .
N2 C10 C11 C12 0.5(7) .
N2 C10 C11 Br2 -178.9(4) .
C10 C11 C12 C8 -1.2(7) .
Br2 C11 C12 C8 178.2(3) .
C9 C8 C12 C11 1.0(7) .
C7 C8 C12 C11 -179.8(4) .
O10 C13 C14 C15 -167.4(5) .
O9 C13 C14 C15 9.1(7) .
O10 C13 C14 C18 10.2(7) .
O9 C13 C14 C18 -173.2(4) .
C16 N3 C15 C14 0.8(7) .
C18 C14 C15 N3 -0.6(7) .
C13 C14 C15 N3 177.0(4) .
C15 N3 C16 C17 -0.2(7) .
N3 C16 C17 C18 -0.6(8) .
N3 C16 C17 Br3 179.3(4) .
C15 C14 C18 C17 -0.2(7) .
C13 C14 C18 C17 -177.8(4) .
C16 C17 C18 C14 0.7(7) .
Br3 C17 C18 C14 -179.2(3) .
O11 C19 C20 C21 -176.3(4) .
O12 C19 C20 C21 3.8(7) .
O11 C19 C20 C24 3.9(7) .
O12 C19 C20 C24 -176.1(4) .
C22 N4 C21 C20 -0.7(7) .
C24 C20 C21 N4 0.6(7) .
C19 C20 C21 N4 -179.2(4) .
C21 N4 C22 C23 -0.6(8) .
N4 C22 C23 C24 2.0(8) .
N4 C22 C23 Br4 179.5(4) .
C22 C23 C24 C20 -2.0(7) .
Br4 C23 C24 C20 -179.4(3) .
C21 C20 C24 C23 0.7(7) .
C19 C20 C24 C23 -179.4(4) .
